data_7058996
loop_
_publ_author_name
'Bechu, Damien'
'Rogez, Guillaume'
'Hosseini, Mir Wais'
'Baudron, St\'ephane A.'

_publ_section_title
;
 Tetrathiopyridyl-tetrathiafulvalene-based Cd(ii) coordination polymers:
 one ligand, one metal cation, many possibilities
;
_journal_issue 36
_journal_name_full 'New Journal of Chemistry'
_journal_page_first 14291
_journal_paper_doi 10.1039/C9NJ03572A
_journal_volume 43
_journal_year 2019
_chemical_formula_sum 'C28 H16 Fe N6 S10'
_chemical_formula_weight 812.92
_space_group_crystal_system orthorhombic
_space_group_IT_number 70
_space_group_name_Hall '-F 2uv 2vw'
_space_group_name_H-M_alt 'F d d d :2'
_atom_sites_solution_hydrogens geom
_audit_creation_method SHELXL-2016/6
_audit_update_record
;
2019-08-06 deposited with the CCDC.	2019-08-15 downloaded from the CCDC.
;
_cell_angle_alpha 90
_cell_angle_beta 90
_cell_angle_gamma 90
_cell_formula_units_Z 16
_cell_length_a 13.1578(5)
_cell_length_b 33.0511(13)
_cell_length_c 40.2845(16)
_cell_measurement_reflns_used 9897
_cell_measurement_temperature 173(2)
_cell_measurement_theta_max 29.19
_cell_measurement_theta_min 2.25
_cell_volume 17518.9(12)
_computing_cell_refinement 'Bruker SAINT'
_computing_data_collection 'Bruker APEX2'
_computing_data_reduction 'Bruker SAINT'
_computing_molecular_graphics 'Bruker SHELXTL'
_computing_publication_material 'Bruker SHELXTL'
_computing_structure_refinement 'SHELXL-2014 (Sheldrick 2014)'
_computing_structure_solution 'SHELXS-97 (Sheldrick 2008)'
_diffrn_ambient_temperature 173(2)
_diffrn_measured_fraction_theta_full 0.999
_diffrn_measured_fraction_theta_max 0.999
_diffrn_measurement_device_type 'Bruker APEX-II CCD'
_diffrn_measurement_method '\f and \w scans'
_diffrn_radiation_type MoK\a
_diffrn_radiation_wavelength 0.71073
_diffrn_reflns_av_R_equivalents 0.0550
_diffrn_reflns_av_unetI/netI 0.0221
_diffrn_reflns_Laue_measured_fraction_full 0.999
_diffrn_reflns_Laue_measured_fraction_max 0.999
_diffrn_reflns_limit_h_max 18
_diffrn_reflns_limit_h_min -18
_diffrn_reflns_limit_k_max 46
_diffrn_reflns_limit_k_min -46
_diffrn_reflns_limit_l_max 56
_diffrn_reflns_limit_l_min -56
_diffrn_reflns_number 83057
_diffrn_reflns_point_group_measured_fraction_full 0.999
_diffrn_reflns_point_group_measured_fraction_max 0.999
_diffrn_reflns_theta_full 25.242
_diffrn_reflns_theta_max 30.138
_diffrn_reflns_theta_min 2.022
_exptl_absorpt_coefficient_mu 0.846
_exptl_absorpt_correction_T_max 0.974
_exptl_absorpt_correction_T_min 0.966
_exptl_absorpt_correction_type multi-scan
_exptl_absorpt_process_details sadabs
_exptl_crystal_colour orange
_exptl_crystal_density_diffrn 1.233
_exptl_crystal_density_meas ?
_exptl_crystal_description block
_exptl_crystal_F_000 6592
_exptl_crystal_size_max 0.040
_exptl_crystal_size_mid 0.040
_exptl_crystal_size_min 0.030
_platon_squeeze_details
;
;
_refine_diff_density_max 0.716
_refine_diff_density_min -0.770
_refine_diff_density_rms 0.057
_refine_ls_extinction_method none
_refine_ls_goodness_of_fit_ref 1.037
_refine_ls_hydrogen_treatment constr
_refine_ls_matrix_type full
_refine_ls_number_parameters 204
_refine_ls_number_reflns 6478
_refine_ls_number_restraints 0
_refine_ls_restrained_S_all 1.037
_refine_ls_R_factor_all 0.0404
_refine_ls_R_factor_gt 0.0318
_refine_ls_shift/su_max 0.002
_refine_ls_shift/su_mean 0.000
_refine_ls_structure_factor_coef Fsqd
_refine_ls_weighting_details 'w=1/[\s^2^(Fo^2^)+(0.0387P)^2^+36.8048P] where P=(Fo^2^+2Fc^2^)/3'
_refine_ls_weighting_scheme calc
_refine_ls_wR_factor_gt 0.0813
_refine_ls_wR_factor_ref 0.0866
_reflns_Friedel_coverage 0.000
_reflns_number_gt 5434
_reflns_number_total 6478
_reflns_threshold_expression 'I > 2\s(I)'
_cod_data_source_file c9nj03572a2.cif
_cod_data_source_block CP10
_cod_depositor_comments
;
The following automatic conversions were performed:

data item '_exptl_crystal_density_meas' value 'not measured' was
changed to '?' -- the value is perceived as not measured.

Automatic conversion script
Id: cif_fix_values 6909 2019-04-08 15:41:33Z antanas 
;
_cod_original_sg_symbol_H-M 'F d d d'
_cod_database_code 7058996
_shelx_shelxl_version_number 2016/6
_shelx_space_group_comment
;
The symmetry employed for this shelxl refinement is uniquely defined
by the following loop, which should always be used as a source of
symmetry information in preference to the above space-group names.
They are only intended as comments.
;
_shelx_estimated_absorpt_t_min 0.967
_shelx_estimated_absorpt_t_max 0.975
_platon_squeeze_void_probe_radius 1.20

loop_
_space_group_symop_operation_xyz
'x, y, z'
'-x+3/4, -y+3/4, z'
'-x+3/4, y, -z+3/4'
'x, -y+3/4, -z+3/4'
'x, y+1/2, z+1/2'
'-x+3/4, -y+5/4, z+1/2'
'-x+3/4, y+1/2, -z+5/4'
'x, -y+5/4, -z+5/4'
'x+1/2, y, z+1/2'
'-x+5/4, -y+3/4, z+1/2'
'-x+5/4, y, -z+5/4'
'x+1/2, -y+3/4, -z+5/4'
'x+1/2, y+1/2, z'
'-x+5/4, -y+5/4, z'
'-x+5/4, y+1/2, -z+3/4'
'x+1/2, -y+5/4, -z+3/4'
'-x, -y, -z'
'x-3/4, y-3/4, -z'
'x-3/4, -y, z-3/4'
'-x, y-3/4, z-3/4'
'-x, -y+1/2, -z+1/2'
'x-3/4, y-1/4, -z+1/2'
'x-3/4, -y+1/2, z-1/4'
'-x, y-1/4, z-1/4'
'-x+1/2, -y, -z+1/2'
'x-1/4, y-3/4, -z+1/2'
'x-1/4, -y, z-1/4'
'-x+1/2, y-3/4, z-1/4'
'-x+1/2, -y+1/2, -z'
'x-1/4, y-1/4, -z'
'x-1/4, -y+1/2, z-3/4'
'-x+1/2, y-1/4, z-3/4'

loop_
_atom_site_label
_atom_site_type_symbol
_atom_site_fract_x
_atom_site_fract_y
_atom_site_fract_z
_atom_site_U_iso_or_equiv
_atom_site_adp_type
_atom_site_occupancy
_atom_site_site_symmetry_order
_atom_site_calc_flag
_atom_site_refinement_flags_posn
_atom_site_refinement_flags_adp
_atom_site_refinement_flags_occupancy
C1 C 0.14822(11) 0.60698(4) 0.16840(4) 0.0264(3) Uani 1 1 d . . .
C2 C 0.27842(12) 0.55243(4) 0.18368(4) 0.0293(3) Uani 1 1 d . . .
C3 C 0.18835(12) 0.53357(4) 0.18377(4) 0.0279(3) Uani 1 1 d . . .
C4 C 0.21900(11) 0.45680(4) 0.15998(4) 0.0260(3) Uani 1 1 d . . .
C5 C 0.26235(12) 0.47505(4) 0.13257(4) 0.0285(3) Uani 1 1 d . . .
H5 H 0.265569 0.503696 0.130951 0.034 Uiso 1 1 calc R U .
C6 C 0.30082(12) 0.45103(4) 0.10764(4) 0.0279(3) Uani 1 1 d . . .
H6 H 0.330834 0.463962 0.088998 0.033 Uiso 1 1 calc R U .
C7 C 0.21496(13) 0.41473(5) 0.16081(4) 0.0310(3) Uani 1 1 d . . .
H7 H 0.185123 0.401078 0.179129 0.037 Uiso 1 1 calc R U .
C8 C 0.25506(12) 0.39323(4) 0.13455(4) 0.0301(3) Uani 1 1 d . . .
H8 H 0.251653 0.364534 0.135301 0.036 Uiso 1 1 calc R U .
C9 C 0.58355(14) 0.55969(6) 0.26301(5) 0.0453(5) Uani 1 1 d . . .
H9 H 0.646726 0.549632 0.270897 0.054 Uiso 1 1 calc R U .
C10 C 0.53899(15) 0.54012(6) 0.23657(5) 0.0473(5) Uani 1 1 d . . .
H10 H 0.571387 0.517545 0.226521 0.057 Uiso 1 1 calc R U .
C11 C 0.44659(12) 0.55379(5) 0.22491(4) 0.0291(3) Uani 1 1 d . . .
C12 C 0.40298(12) 0.58653(5) 0.24070(4) 0.0329(3) Uani 1 1 d . . .
H12 H 0.338705 0.596585 0.233816 0.039 Uiso 1 1 calc R U .
C13 C 0.45454(12) 0.60437(5) 0.26666(4) 0.0316(3) Uani 1 1 d . . .
H13 H 0.424287 0.627217 0.277011 0.038 Uiso 1 1 calc R U .
C14 C 0.56938(13) 0.43431(5) 0.07330(4) 0.0314(3) Uani 1 1 d . . .
N1 N 0.29847(9) 0.41051(4) 0.10808(3) 0.0250(2) Uani 1 1 d . . .
N2 N 0.54406(10) 0.59170(4) 0.27821(3) 0.0274(3) Uani 1 1 d . . .
N3 N 0.49275(10) 0.41771(4) 0.07052(3) 0.0306(3) Uani 1 1 d . . .
S1 S 0.08306(3) 0.56072(2) 0.16965(2) 0.03100(9) Uani 1 1 d . . .
S2 S 0.28052(3) 0.60171(2) 0.16714(2) 0.03136(9) Uani 1 1 d . . .
S3 S 0.39297(3) 0.52734(2) 0.19124(2) 0.03979(11) Uani 1 1 d . . .
S4 S 0.16728(3) 0.48285(2) 0.19435(2) 0.03322(9) Uani 1 1 d . . .
S5 S 0.67840(4) 0.45683(2) 0.07655(2) 0.0686(2) Uani 1 1 d . . .
Fe1 Fe 0.375000 0.375000 0.06879(2) 0.02141(7) Uani 1 2 d S T P

loop_
_atom_site_aniso_label
_atom_site_aniso_U_11
_atom_site_aniso_U_22
_atom_site_aniso_U_33
_atom_site_aniso_U_23
_atom_site_aniso_U_13
_atom_site_aniso_U_12
C1 0.0287(7) 0.0259(7) 0.0247(7) -0.0006(5) -0.0012(5) 0.0053(5)
C2 0.0315(7) 0.0252(7) 0.0312(7) -0.0082(6) -0.0072(6) 0.0099(6)
C3 0.0351(7) 0.0218(6) 0.0266(7) -0.0046(5) -0.0032(6) 0.0081(6)
C4 0.0288(7) 0.0231(6) 0.0261(7) -0.0025(5) -0.0015(5) 0.0041(5)
C5 0.0384(8) 0.0197(6) 0.0274(7) 0.0006(5) -0.0003(6) 0.0033(6)
C6 0.0336(7) 0.0234(7) 0.0266(7) 0.0028(5) 0.0024(6) 0.0022(5)
C7 0.0391(8) 0.0242(7) 0.0296(7) 0.0021(6) 0.0072(6) 0.0003(6)
C8 0.0368(8) 0.0206(6) 0.0327(8) -0.0002(6) 0.0066(6) 0.0005(6)
C9 0.0361(9) 0.0495(10) 0.0504(11) -0.0203(9) -0.0183(8) 0.0181(8)
C10 0.0429(10) 0.0461(10) 0.0528(11) -0.0248(9) -0.0184(8) 0.0221(8)
C11 0.0299(7) 0.0277(7) 0.0298(7) -0.0045(6) -0.0052(6) 0.0035(6)
C12 0.0292(7) 0.0366(8) 0.0328(8) -0.0067(7) -0.0058(6) 0.0090(6)
C13 0.0332(8) 0.0328(8) 0.0290(7) -0.0075(6) -0.0010(6) 0.0066(6)
C14 0.0331(8) 0.0253(7) 0.0356(8) 0.0062(6) -0.0022(6) -0.0041(6)
N1 0.0276(6) 0.0214(5) 0.0261(6) -0.0009(5) 0.0014(5) 0.0021(4)
N2 0.0277(6) 0.0281(6) 0.0264(6) -0.0030(5) -0.0015(5) 0.0009(5)
N3 0.0296(6) 0.0286(6) 0.0335(7) -0.0027(5) 0.0003(5) -0.0050(5)
S1 0.02776(18) 0.02600(17) 0.0392(2) -0.00313(15) -0.00356(15) 0.00493(14)
S2 0.02768(18) 0.02757(18) 0.0388(2) -0.00254(15) -0.00104(15) 0.00484(14)
S3 0.0373(2) 0.0352(2) 0.0469(2) -0.01902(18) -0.01740(18) 0.01720(17)
S4 0.0473(2) 0.02463(17) 0.02772(18) -0.00181(14) 0.00539(16) 0.00595(16)
S5 0.0444(3) 0.0665(4) 0.0950(5) 0.0358(3) -0.0214(3) -0.0321(3)
Fe1 0.02155(13) 0.02025(13) 0.02244(13) 0.000 0.000 -0.00163(10)

loop_
_atom_type_symbol
_atom_type_description
_atom_type_scat_dispersion_real
_atom_type_scat_dispersion_imag
_atom_type_scat_source
C C 0.0033 0.0016 'International Tables Vol C Tables 4.2.6.8 and 6.1.1.4'
H H 0.0000 0.0000 'International Tables Vol C Tables 4.2.6.8 and 6.1.1.4'
N N 0.0061 0.0033 'International Tables Vol C Tables 4.2.6.8 and 6.1.1.4'
S S 0.1246 0.1234 'International Tables Vol C Tables 4.2.6.8 and 6.1.1.4'
Fe Fe 0.3463 0.8444 'International Tables Vol C Tables 4.2.6.8 and 6.1.1.4'

loop_
_geom_angle_atom_site_label_1
_geom_angle_atom_site_label_2
_geom_angle_atom_site_label_3
_geom_angle
_geom_angle_site_symmetry_1
_geom_angle_site_symmetry_3
C1 C1 S2 122.84(17) 14_455 .
C1 C1 S1 123.55(16) 14_455 .
S2 C1 S1 113.60(8) . .
C3 C2 S3 122.82(12) . .
C3 C2 S2 116.48(11) . .
S3 C2 S2 119.45(10) . .
C2 C3 S1 117.52(12) . .
C2 C3 S4 125.89(12) . .
S1 C3 S4 116.46(9) . .
C5 C4 C7 118.11(13) . .
C5 C4 S4 124.94(11) . .
C7 C4 S4 116.95(12) . .
C6 C5 C4 118.89(13) . .
C6 C5 H5 120.6 . .
C4 C5 H5 120.6 . .
N1 C6 C5 123.94(14) . .
N1 C6 H6 118.0 . .
C5 C6 H6 118.0 . .
C8 C7 C4 118.79(14) . .
C8 C7 H7 120.6 . .
C4 C7 H7 120.6 . .
N1 C8 C7 123.69(14) . .
N1 C8 H8 118.2 . .
C7 C8 H8 118.2 . .
N2 C9 C10 124.34(16) . .
N2 C9 H9 117.8 . .
C10 C9 H9 117.8 . .
C9 C10 C11 119.00(15) . .
C9 C10 H10 120.5 . .
C11 C10 H10 120.5 . .
C10 C11 C12 117.80(15) . .
C10 C11 S3 116.91(12) . .
C12 C11 S3 125.28(12) . .
C13 C12 C11 118.69(14) . .
C13 C12 H12 120.7 . .
C11 C12 H12 120.7 . .
N2 C13 C12 124.38(14) . .
N2 C13 H13 117.8 . .
C12 C13 H13 117.8 . .
N3 C14 S5 178.55(18) . .
C8 N1 C6 116.56(13) . .
C8 N1 Fe1 122.55(10) . .
C6 N1 Fe1 120.68(10) . .
C9 N2 C13 115.77(14) . .
C9 N2 Fe1 122.81(11) . 19_666
C13 N2 Fe1 121.33(10) . 19_666
C14 N3 Fe1 165.77(13) . .
C3 S1 C1 93.99(7) . .
C1 S2 C2 93.75(7) . .
C2 S3 C11 104.13(7) . .
C3 S4 C4 102.39(7) . .
N3 Fe1 N3 176.20(8) . 2
N3 Fe1 N1 87.45(5) . .
N3 Fe1 N1 89.83(5) 2 .
N3 Fe1 N1 89.83(5) . 2
N3 Fe1 N1 87.45(5) 2 2
N1 Fe1 N1 88.67(6) . 2
N3 Fe1 N2 92.57(5) . 27_565
N3 Fe1 N2 90.21(5) 2 27_565
N1 Fe1 N2 92.58(5) . 27_565
N1 Fe1 N2 177.35(5) 2 27_565
N3 Fe1 N2 90.21(5) . 24_655
N3 Fe1 N2 92.56(5) 2 24_655
N1 Fe1 N2 177.35(5) . 24_655
N1 Fe1 N2 92.58(5) 2 24_655
N2 Fe1 N2 86.27(7) 27_565 24_655

loop_
_geom_bond_atom_site_label_1
_geom_bond_atom_site_label_2
_geom_bond_distance
_geom_bond_site_symmetry_2
C1 C1 1.339(3) 14_455
C1 S2 1.7503(15) .
C1 S1 1.7535(16) .
C2 C3 1.339(2) .
C2 S3 1.7471(15) .
C2 S2 1.7600(16) .
C3 S1 1.7459(15) .
C3 S4 1.7516(16) .
C4 C5 1.381(2) .
C4 C7 1.392(2) .
C4 S4 1.7670(15) .
C5 C6 1.377(2) .
C5 H5 0.9500 .
C6 N1 1.3397(18) .
C6 H6 0.9500 .
C7 C8 1.379(2) .
C7 H7 0.9500 .
C8 N1 1.3377(19) .
C8 H8 0.9500 .
C9 N2 1.328(2) .
C9 C10 1.377(2) .
C9 H9 0.9500 .
C10 C11 1.380(2) .
C10 H10 0.9500 .
C11 C12 1.380(2) .
C11 S3 1.7614(16) .
C12 C13 1.379(2) .
C12 H12 0.9500 .
C13 N2 1.334(2) .
C13 H13 0.9500 .
C14 N3 1.153(2) .
C14 S5 1.6214(17) .
N1 Fe1 2.2126(12) .
N2 Fe1 2.2402(13) 19_666
N3 Fe1 2.0971(13) .

loop_
_platon_squeeze_void_nr
_platon_squeeze_void_average_x
_platon_squeeze_void_average_y
_platon_squeeze_void_average_z
_platon_squeeze_void_volume
_platon_squeeze_void_count_electrons
_platon_squeeze_void_content
1 1.072 0.125 0.125 768 192 ' '
2 0.317 -0.125 0.375 768 192 ' '
3 0.572 0.125 0.625 768 192 ' '
4 0.817 -0.125 0.875 767 192 ' '
5 -0.074 0.375 0.375 767 192 ' '
6 0.426 0.375 0.875 767 192 ' '
7 0.571 0.625 0.125 765 192 ' '
8 1.071 0.625 0.625 765 192 ' '
